data_4332882
loop_
_publ_author_name
'Lo, Wing-Kit'
'Wong, Wai-Kwok'
'Wong, Wai-Yeung'
'Guo, Jianping'
'Yeung, Kai-Tai'
'Cheng, Yuen-Kit'
'Yang, Xiaoping'
'Jones, Richard A.'

_publ_section_title
;
 Heterobimetallic Zn(II)&#x2212;Ln(III) Phenylene-Bridged Schiff Base
 Complexes, Computational Studies, and Evidence for Singlet Energy
 Transfer as the Main Pathway in the Sensitization of Near-Infrared
 Nd3+Luminescence
;
_journal_issue 23
_journal_name_full 'Inorganic Chemistry'
_journal_page_first 9315
_journal_page_last 9325
_journal_paper_doi 10.1021/ic0610177
_journal_volume 45
_journal_year 2006
_chemical_formula_sum 'C22 H22 La N5 O15 Zn'
_chemical_formula_weight 800.72
_chemical_name_systematic
; 
 ? 
;
_space_group_IT_number 19
_symmetry_cell_setting monoclinic
_symmetry_space_group_name_Hall 'P 2ac 2ab'
_symmetry_space_group_name_H-M 'P 21 21 21'
_atom_sites_solution_hydrogens geom
_atom_sites_solution_primary direct
_atom_sites_solution_secondary difmap
_audit_creation_method SHELXL-97
_cell_angle_alpha 90.00
_cell_angle_beta 90.00
_cell_angle_gamma 90.00
_cell_formula_units_Z 4
_cell_length_a 13.7989(9)
_cell_length_b 14.1239(9)
_cell_length_c 14.3394(9)
_cell_measurement_temperature 293(2)
_cell_volume 2794.7(3)
_computing_data_reduction SAINT
_computing_structure_refinement 'SHELXL-97 (Sheldrick, 1997)'
_computing_structure_solution 'SHELXS-97 (Sheldrick, 1990)'
_diffrn_ambient_temperature 293(2)
_diffrn_measured_fraction_theta_full 0.952
_diffrn_measured_fraction_theta_max 0.952
_diffrn_measurement_device_type 'Smart CCD'
_diffrn_radiation_monochromator graphite
_diffrn_radiation_source 'fine-focus sealed tube'
_diffrn_radiation_type MoK\a
_diffrn_radiation_wavelength 0.71073
_diffrn_reflns_av_R_equivalents 0.0201
_diffrn_reflns_av_sigmaI/netI 0.0291
_diffrn_reflns_limit_h_max 17
_diffrn_reflns_limit_h_min -18
_diffrn_reflns_limit_k_max 18
_diffrn_reflns_limit_k_min -17
_diffrn_reflns_limit_l_max 8
_diffrn_reflns_limit_l_min -19
_diffrn_reflns_number 16657
_diffrn_reflns_theta_full 28.27
_diffrn_reflns_theta_max 28.27
_diffrn_reflns_theta_min 2.02
_exptl_absorpt_coefficient_mu 2.449
_exptl_absorpt_correction_T_max 1.0000
_exptl_absorpt_correction_T_min 0.7034
_exptl_absorpt_correction_type SADABS
_exptl_crystal_colour Yellow
_exptl_crystal_density_diffrn 1.894
_exptl_crystal_density_method 'not measured'
_exptl_crystal_description Prism
_exptl_crystal_F_000 1568
_exptl_crystal_size_max 0.30
_exptl_crystal_size_mid 0.30
_exptl_crystal_size_min 0.30
_refine_diff_density_max 0.459
_refine_diff_density_min -0.326
_refine_diff_density_rms 0.060
_refine_ls_abs_structure_details 'Flack H D (1983), Acta Cryst. A39, 876-881'
_refine_ls_abs_structure_Flack 0.018(10)
_refine_ls_extinction_method none
_refine_ls_goodness_of_fit_ref 1.051
_refine_ls_hydrogen_treatment mixed
_refine_ls_matrix_type full
_refine_ls_number_parameters 397
_refine_ls_number_reflns 6463
_refine_ls_number_restraints 0
_refine_ls_restrained_S_all 1.051
_refine_ls_R_factor_all 0.0225
_refine_ls_R_factor_gt 0.0201
_refine_ls_shift/su_max 0.003
_refine_ls_shift/su_mean 0.000
_refine_ls_structure_factor_coef Fsqd
_refine_ls_weighting_details 'calc w=1/[\s^2^(Fo^2^)+(0.0294P)^2^+0.0000P] where P=(Fo^2^+2Fc^2^)/3'
_refine_ls_weighting_scheme calc
_refine_ls_wR_factor_gt 0.0524
_refine_ls_wR_factor_ref 0.0535
_reflns_number_gt 6126
_reflns_number_total 6463
_reflns_threshold_expression >2sigma(I)
_cod_data_source_file ic0610177sup1.cif
_cod_data_source_block p212121
_cod_depositor_comments
;
The following automatic conversions were performed:

'_symmetry_cell_setting' value 'Monoclinic' changed to 'monoclinic'
according to /home/saulius/struct/CIF-dictionaries/cif_core.dic
dictionary named 'cif_core.dic' version 2.4.2 from 2011-04-26.

Automatic conversion script
Id: cif_fix_values 1891 2012-01-12 08:04:46Z andrius 
;
_cod_original_sg_symbol_H-M P2(1)2(1)2(1)
_cod_database_code 4332882

loop_
_symmetry_equiv_pos_as_xyz
'x, y, z'
'-x+1/2, -y, z+1/2'
'-x, y+1/2, -z+1/2'
'x+1/2, -y+1/2, -z'

loop_
_atom_site_label
_atom_site_type_symbol
_atom_site_fract_x
_atom_site_fract_y
_atom_site_fract_z
_atom_site_U_iso_or_equiv
_atom_site_adp_type
_atom_site_occupancy
_atom_site_symmetry_multiplicity
_atom_site_calc_flag
_atom_site_refinement_flags
La1 La 0.124524(10) 0.958268(10) 0.438170(11) 0.03003(4) Uani 1 1 d .
Zn1 Zn 0.18243(2) 1.18586(2) 0.33789(2) 0.03258(7) Uani 1 1 d .
N1 N 0.11727(18) 1.31363(15) 0.35259(16) 0.0356(5) Uani 1 1 d .
N2 N 0.30280(17) 1.26807(16) 0.34187(17) 0.0358(5) Uani 1 1 d .
N3 N 0.1412(2) 1.0664(2) 0.62460(19) 0.0501(7) Uani 1 1 d .
N4 N 0.1030(2) 0.8049(2) 0.5920(2) 0.0594(8) Uani 1 1 d .
N5 N 0.05540(19) 0.76520(18) 0.35476(19) 0.0425(6) Uani 1 1 d .
O1 O -0.07122(13) 0.99917(14) 0.43200(17) 0.0396(4) Uani 1 1 d .
O2 O 0.06580(13) 1.11609(13) 0.38552(15) 0.0357(4) Uani 1 1 d .
O3 O 0.31438(13) 0.90733(13) 0.42634(17) 0.0426(5) Uani 1 1 d .
O4 O 0.25231(13) 1.07527(13) 0.38904(16) 0.0379(5) Uani 1 1 d .
O5 O 0.0628(2) 1.0526(3) 0.5853(2) 0.0937(12) Uani 1 1 d .
O6 O 0.1494(3) 1.1083(3) 0.6990(2) 0.0845(10) Uani 1 1 d .
O7 O 0.21293(18) 1.0343(2) 0.5841(2) 0.0691(8) Uani 1 1 d .
O8 O 0.0321(2) 0.8377(2) 0.5494(2) 0.0846(10) Uani 1 1 d .
O9 O 0.0930(3) 0.7438(3) 0.6507(3) 0.1196(17) Uani 1 1 d .
O10 O 0.18404(18) 0.84058(19) 0.57194(19) 0.0608(6) Uani 1 1 d .
O11 O 0.00148(17) 0.83555(17) 0.34832(19) 0.0533(6) Uani 1 1 d .
O12 O 0.02423(17) 0.68428(16) 0.3406(2) 0.0630(7) Uani 1 1 d .
O13 O 0.14194(16) 0.77956(17) 0.3752(2) 0.0604(7) Uani 1 1 d .
C1 C -0.1493(2) 0.9346(2) 0.4521(3) 0.0536(9) Uani 1 1 d .
H1A H -0.2101 0.9668 0.4450 0.080 Uiso 1 1 calc R
H1B H -0.1432 0.9120 0.5149 0.080 Uiso 1 1 calc R
H1C H -0.1466 0.8821 0.4097 0.080 Uiso 1 1 calc R
C2 C -0.09776(19) 1.0935(2) 0.4228(2) 0.0343(6) Uani 1 1 d .
C3 C -0.1915(2) 1.1263(2) 0.4350(2) 0.0434(7) Uani 1 1 d .
H3A H -0.2413 1.0841 0.4487 0.052 Uiso 1 1 calc R
C4 C -0.2107(2) 1.2223(2) 0.4267(3) 0.0472(8) Uani 1 1 d .
H4A H -0.2735 1.2446 0.4356 0.057 Uiso 1 1 calc R
C5 C -0.1391(2) 1.2833(2) 0.4058(2) 0.0427(7) Uani 1 1 d .
H5A H -0.1532 1.3475 0.4009 0.051 Uiso 1 1 calc R
C6 C -0.0425(2) 1.2521(2) 0.3909(2) 0.0351(6) Uani 1 1 d .
C7 C -0.02184(19) 1.1545(2) 0.3982(2) 0.0316(5) Uani 1 1 d .
C8 C 0.0279(2) 1.3257(2) 0.3717(2) 0.0386(6) Uani 1 1 d .
H8A H 0.0057 1.3879 0.3736 0.046 Uiso 1 1 calc R
C9 C 0.1816(2) 1.3896(2) 0.3334(2) 0.0383(6) Uani 1 1 d .
C10 C 0.1548(3) 1.4837(2) 0.3202(3) 0.0515(8) Uani 1 1 d .
H10A H 0.0898 1.5006 0.3233 0.062 Uiso 1 1 calc R
C11 C 0.2235(3) 1.5517(2) 0.3027(3) 0.0565(9) Uani 1 1 d .
H11A H 0.2047 1.6146 0.2960 0.068 Uiso 1 1 calc R
C12 C 0.3197(3) 1.5278(2) 0.2949(3) 0.0570(9) Uani 1 1 d .
H12A H 0.3653 1.5745 0.2822 0.068 Uiso 1 1 calc R
C13 C 0.3490(3) 1.4348(2) 0.3057(3) 0.0506(8) Uani 1 1 d .
H13A H 0.4140 1.4188 0.2990 0.061 Uiso 1 1 calc R
C14 C 0.2805(2) 1.3649(2) 0.3269(2) 0.0371(6) Uani 1 1 d .
C15 C 0.3891(2) 1.2385(2) 0.3613(2) 0.0386(6) Uani 1 1 d .
H15A H 0.4387 1.2830 0.3624 0.046 Uiso 1 1 calc R
C16 C 0.4138(2) 1.1416(2) 0.3815(2) 0.0371(6) Uani 1 1 d .
C17 C 0.5144(2) 1.1223(3) 0.3925(3) 0.0535(9) Uani 1 1 d .
H17A H 0.5588 1.1712 0.3849 0.064 Uiso 1 1 calc R
C18 C 0.5468(2) 1.0352(3) 0.4137(3) 0.0658(11) Uani 1 1 d .
H18A H 0.6130 1.0247 0.4195 0.079 Uiso 1 1 calc R
C19 C 0.4822(2) 0.9600(2) 0.4272(3) 0.0553(9) Uani 1 1 d .
H19A H 0.5048 0.9002 0.4434 0.066 Uiso 1 1 calc R
C20 C 0.3846(2) 0.9764(2) 0.4161(2) 0.0386(6) Uani 1 1 d .
C21 C 0.34829(17) 1.0668(2) 0.3946(2) 0.0330(6) Uani 1 1 d .
C22 C 0.3509(2) 0.8115(2) 0.4305(3) 0.0558(9) Uani 1 1 d .
H22A H 0.4201 0.8123 0.4246 0.084 Uiso 1 1 calc R
H22B H 0.3234 0.7751 0.3806 0.084 Uiso 1 1 calc R
H22C H 0.3333 0.7836 0.4892 0.084 Uiso 1 1 calc R
OW1 O 0.16544(15) 1.15107(16) 0.19843(15) 0.0429(5) Uani 1 1 d .
OW2 O 0.15107(19) 0.95487(18) 0.25848(15) 0.0571(6) Uani 1 1 d .

loop_
_atom_site_aniso_label
_atom_site_aniso_U_11
_atom_site_aniso_U_22
_atom_site_aniso_U_33
_atom_site_aniso_U_23
_atom_site_aniso_U_13
_atom_site_aniso_U_12
La1 0.02583(7) 0.02855(7) 0.03572(7) 0.00294(6) -0.00234(6) -0.00213(6)
Zn1 0.02824(14) 0.02962(15) 0.03988(17) 0.00308(13) 0.00251(13) 0.00078(12)
N1 0.0368(11) 0.0311(10) 0.0391(12) 0.0026(9) 0.0033(11) 0.0044(11)
N2 0.0358(11) 0.0318(11) 0.0397(13) 0.0019(10) 0.0020(11) -0.0049(10)
N3 0.0574(18) 0.0542(16) 0.0386(14) 0.0003(12) 0.0006(13) -0.0044(13)
N4 0.076(2) 0.0527(16) 0.0493(16) 0.0180(13) -0.0250(15) -0.0313(15)
N5 0.0400(13) 0.0410(13) 0.0465(15) -0.0034(12) -0.0054(12) -0.0035(11)
O1 0.0276(9) 0.0374(9) 0.0538(12) 0.0016(10) -0.0004(10) -0.0043(8)
O2 0.0259(9) 0.0336(10) 0.0477(11) 0.0064(9) 0.0081(8) 0.0048(8)
O3 0.0284(9) 0.0336(10) 0.0656(14) 0.0045(10) -0.0033(10) 0.0057(8)
O4 0.0221(8) 0.0345(10) 0.0571(13) 0.0114(9) -0.0023(9) -0.0008(7)
O5 0.0529(15) 0.169(4) 0.0592(17) -0.037(2) -0.0079(13) 0.026(2)
O6 0.103(3) 0.100(2) 0.0507(15) -0.0275(16) 0.0012(16) -0.0135(19)
O7 0.0490(13) 0.0804(18) 0.0778(18) -0.0368(16) -0.0054(13) -0.0066(13)
O8 0.0552(15) 0.124(3) 0.075(2) 0.049(2) -0.0104(15) -0.0301(16)
O9 0.161(4) 0.108(3) 0.090(2) 0.066(2) -0.061(3) -0.075(3)
O10 0.0555(14) 0.0704(15) 0.0565(15) 0.0215(13) -0.0160(13) -0.0097(12)
O11 0.0461(12) 0.0474(12) 0.0665(15) -0.0090(12) -0.0057(12) 0.0045(10)
O12 0.0519(13) 0.0381(12) 0.099(2) -0.0126(14) -0.0166(14) -0.0099(10)
O13 0.0412(13) 0.0429(12) 0.097(2) -0.0157(13) -0.0233(13) -0.0021(10)
C1 0.0407(16) 0.0467(17) 0.073(2) 0.0067(17) 0.0086(16) -0.0116(13)
C2 0.0280(12) 0.0381(14) 0.0367(15) -0.0010(12) -0.0025(11) 0.0033(10)
C3 0.0268(12) 0.0554(17) 0.0481(16) -0.0058(16) 0.0025(15) 0.0000(12)
C4 0.0269(13) 0.0583(18) 0.056(2) -0.0028(16) 0.0014(14) 0.0118(12)
C5 0.0395(16) 0.0462(16) 0.0423(15) 0.0025(13) 0.0028(13) 0.0194(13)
C6 0.0319(13) 0.0371(14) 0.0363(15) 0.0018(12) 0.0033(11) 0.0054(11)
C7 0.0253(12) 0.0386(14) 0.0308(13) 0.0030(11) 0.0015(10) 0.0057(10)
C8 0.0413(15) 0.0341(14) 0.0404(16) 0.0034(12) 0.0052(13) 0.0068(12)
C9 0.0485(16) 0.0320(13) 0.0345(14) 0.0010(12) 0.0017(13) -0.0014(12)
C10 0.059(2) 0.0336(15) 0.062(2) 0.0034(14) 0.0042(16) 0.0032(13)
C11 0.076(2) 0.0322(15) 0.062(2) 0.0070(16) 0.0051(18) -0.0009(16)
C12 0.072(2) 0.0400(18) 0.059(2) 0.0043(16) 0.0045(18) -0.0171(17)
C13 0.0540(19) 0.0409(17) 0.057(2) 0.0054(14) 0.0016(16) -0.0113(13)
C14 0.0431(15) 0.0349(14) 0.0334(14) -0.0019(12) 0.0036(12) -0.0062(12)
C15 0.0322(14) 0.0397(14) 0.0440(15) -0.0020(12) 0.0011(12) -0.0099(12)
C16 0.0262(12) 0.0425(15) 0.0427(16) -0.0032(13) 0.0011(12) -0.0024(11)
C17 0.0247(14) 0.056(2) 0.080(2) -0.0059(19) 0.0033(15) -0.0026(14)
C18 0.0211(13) 0.061(2) 0.115(3) -0.004(2) -0.0018(16) -0.0002(14)
C19 0.0328(14) 0.0491(17) 0.084(3) -0.002(2) -0.0060(16) 0.0100(14)
C20 0.0263(12) 0.0421(14) 0.0474(16) -0.0026(12) 0.0012(12) 0.0012(11)
C21 0.0237(12) 0.0380(15) 0.0373(14) -0.0018(12) -0.0013(10) -0.0011(10)
C22 0.0463(17) 0.0342(14) 0.087(3) 0.0053(18) -0.0096(18) 0.0080(12)
OW1 0.0408(11) 0.0545(12) 0.0333(10) 0.0008(9) 0.0034(9) 0.0029(9)
OW2 0.0735(16) 0.0535(13) 0.0445(12) -0.0078(11) 0.0107(11) -0.0191(12)

loop_
_atom_type_symbol
_atom_type_description
_atom_type_scat_dispersion_real
_atom_type_scat_dispersion_imag
_atom_type_scat_source
C C 0.0033 0.0016 'International Tables Vol C Tables 4.2.6.8 and 6.1.1.4'
H H 0.0000 0.0000 'International Tables Vol C Tables 4.2.6.8 and 6.1.1.4'
N N 0.0061 0.0033 'International Tables Vol C Tables 4.2.6.8 and 6.1.1.4'
O O 0.0106 0.0060 'International Tables Vol C Tables 4.2.6.8 and 6.1.1.4'
Zn Zn 0.2839 1.4301 'International Tables Vol C Tables 4.2.6.8 and 6.1.1.4'
La La -0.2871 2.4523 'International Tables Vol C Tables 4.2.6.8 and 6.1.1.4'

loop_
_geom_angle_atom_site_label_1
_geom_angle_atom_site_label_2
_geom_angle_atom_site_label_3
_geom_angle
O2 La1 O4 63.60(6)
O2 La1 OW2 76.24(8)
O4 La1 OW2 68.68(7)
O2 La1 O5 71.63(10)
O4 La1 O5 96.80(10)
OW2 La1 O5 147.87(10)
O2 La1 O7 91.53(8)
O4 La1 O7 68.45(8)
OW2 La1 O7 136.44(8)
O5 La1 O7 46.52(8)
O2 La1 O8 126.82(9)
O4 La1 O8 157.56(8)
OW2 La1 O8 130.50(10)
O5 La1 O8 71.87(13)
O7 La1 O8 90.37(10)
O2 La1 O10 151.20(8)
O4 La1 O10 113.24(7)
OW2 La1 O10 131.07(9)
O5 La1 O10 80.74(11)
O7 La1 O10 62.79(9)
O8 La1 O10 46.94(9)
O2 La1 O13 140.10(8)
O4 La1 O13 117.33(7)
OW2 La1 O13 68.78(9)
O5 La1 O13 140.47(12)
O7 La1 O13 127.14(9)
O8 La1 O13 69.11(11)
O10 La1 O13 68.25(9)
O2 La1 O3 122.08(6)
O4 La1 O3 58.79(6)
OW2 La1 O3 78.35(8)
O5 La1 O3 119.62(8)
O7 La1 O3 73.33(8)
O8 La1 O3 109.25(8)
O10 La1 O3 65.41(8)
O13 La1 O3 69.23(6)
O2 La1 O11 102.80(7)
O4 La1 O11 135.71(8)
OW2 La1 O11 67.11(8)
O5 La1 O11 119.64(9)
O7 La1 O11 155.58(9)
O8 La1 O11 65.22(10)
O10 La1 O11 97.72(8)
O13 La1 O11 46.07(7)
O3 La1 O11 113.51(7)
O2 La1 O1 59.00(6)
O4 La1 O1 122.58(6)
OW2 La1 O1 96.30(8)
O5 La1 O1 66.69(8)
O7 La1 O1 112.99(7)
O8 La1 O1 71.60(8)
O10 La1 O1 117.01(7)
O13 La1 O1 105.82(6)
O3 La1 O1 173.68(7)
O11 La1 O1 60.84(6)
O2 La1 Zn1 32.23(4)
O4 La1 Zn1 31.70(4)
OW2 La1 Zn1 65.87(6)
O5 La1 Zn1 86.57(10)
O7 La1 Zn1 81.49(7)
O8 La1 Zn1 156.22(8)
O10 La1 Zn1 140.61(5)
O13 La1 Zn1 132.96(7)
O3 La1 Zn1 89.86(4)
O11 La1 Zn1 120.77(6)
O1 La1 Zn1 91.00(4)
O4 Zn1 O2 82.93(8)
O4 Zn1 N1 151.79(10)
O2 Zn1 N1 92.64(9)
O4 Zn1 N2 92.43(9)
O2 Zn1 N2 158.22(10)
N1 Zn1 N2 81.41(10)
O4 Zn1 OW1 103.05(9)
O2 Zn1 OW1 96.96(9)
N1 Zn1 OW1 105.14(9)
N2 Zn1 OW1 104.81(9)
O4 Zn1 La1 41.99(5)
O2 Zn1 La1 41.40(5)
N1 Zn1 La1 130.76(7)
N2 Zn1 La1 132.84(7)
OW1 Zn1 La1 98.52(6)
C8 N1 C9 123.1(2)
C8 N1 Zn1 124.8(2)
C9 N1 Zn1 112.04(18)
C15 N2 C14 122.9(2)
C15 N2 Zn1 125.19(19)
C14 N2 Zn1 111.74(18)
O6 N3 O7 120.8(3)
O6 N3 O5 123.8(3)
O7 N3 O5 115.4(3)
O9 N4 O8 121.2(3)
O9 N4 O10 122.9(3)
O8 N4 O10 115.9(3)
O12 N5 O11 121.1(3)
O12 N5 O13 121.4(3)
O11 N5 O13 117.4(3)
C2 O1 C1 115.4(2)
C2 O1 La1 117.49(14)
C1 O1 La1 126.33(18)
C7 O2 Zn1 124.89(17)
C7 O2 La1 128.04(17)
Zn1 O2 La1 106.37(7)
C20 O3 C22 114.9(2)
C20 O3 La1 119.62(15)
C22 O3 La1 125.46(17)
C21 O4 Zn1 125.34(18)
C21 O4 La1 128.35(17)
Zn1 O4 La1 106.31(7)
N3 O5 La1 99.4(2)
N3 O7 La1 98.68(18)
N4 O8 La1 99.01(19)
N4 O10 La1 98.05(18)
N5 O11 La1 95.71(17)
N5 O13 La1 98.39(18)
C3 C2 O1 123.7(3)
C3 C2 C7 121.6(3)
O1 C2 C7 114.6(2)
C2 C3 C4 119.6(3)
C5 C4 C3 120.3(3)
C4 C5 C6 121.6(3)
C7 C6 C5 118.8(3)
C7 C6 C8 125.4(3)
C5 C6 C8 115.7(3)
O2 C7 C2 117.4(2)
O2 C7 C6 124.6(3)
C2 C7 C6 117.9(2)
N1 C8 C6 126.3(3)
C10 C9 C14 118.9(3)
C10 C9 N1 125.6(3)
C14 C9 N1 115.6(3)
C11 C10 C9 120.6(3)
C10 C11 C12 120.7(3)
C11 C12 C13 120.5(3)
C12 C13 C14 119.7(3)
C13 C14 C9 119.6(3)
C13 C14 N2 124.5(3)
C9 C14 N2 115.9(2)
N2 C15 C16 124.7(2)
C21 C16 C17 118.0(3)
C21 C16 C15 126.1(3)
C17 C16 C15 115.8(3)
C18 C17 C16 121.6(3)
C17 C18 C19 121.0(3)
C20 C19 C18 118.6(3)
C19 C20 O3 123.6(3)
C19 C20 C21 121.8(3)
O3 C20 C21 114.5(2)
O4 C21 C16 124.4(3)
O4 C21 C20 116.7(2)
C16 C21 C20 118.9(2)

loop_
_geom_bond_atom_site_label_1
_geom_bond_atom_site_label_2
_geom_bond_distance
La1 O2 2.4891(19)
La1 O4 2.5172(18)
La1 OW2 2.603(2)
La1 O5 2.636(3)
La1 O7 2.650(2)
La1 O8 2.658(3)
La1 O10 2.668(2)
La1 O13 2.691(2)
La1 O3 2.7221(19)
La1 O11 2.747(2)
La1 O1 2.7635(18)
La1 Zn1 3.6110(4)
Zn1 O4 1.9768(19)
Zn1 O2 2.0069(19)
Zn1 N1 2.027(2)
Zn1 N2 2.027(2)
Zn1 OW1 2.073(2)
N1 C8 1.276(4)
N1 C9 1.419(4)
N2 C15 1.292(4)
N2 C14 1.419(4)
N3 O6 1.225(4)
N3 O7 1.235(4)
N3 O5 1.235(4)
N4 O9 1.213(4)
N4 O8 1.243(4)
N4 O10 1.260(4)
N5 O12 1.238(3)
N5 O11 1.245(3)
N5 O13 1.246(3)
O1 C2 1.388(3)
O1 C1 1.440(3)
O2 C7 1.338(3)
O3 C20 1.383(3)
O3 C22 1.445(3)
O4 C21 1.332(3)
C2 C3 1.385(4)
C2 C7 1.402(4)
C3 C4 1.387(4)
C4 C5 1.346(5)
C5 C6 1.420(4)
C6 C7 1.411(4)
C6 C8 1.449(4)
C9 C10 1.393(4)
C9 C14 1.412(4)
C10 C11 1.373(5)
C11 C12 1.374(6)
C12 C13 1.384(5)
C13 C14 1.400(4)
C15 C16 1.441(4)
C16 C21 1.403(4)
C16 C17 1.423(4)
C17 C18 1.343(5)
C18 C19 1.400(5)
C19 C20 1.377(4)
C20 C21 1.405(4)
